data_1526247
loop_
_publ_author_name
'Petrykin, V.V.'
'Goodilin, E.A.'
'Heste, J.'
'Trofimenko, E.A.'
'Kakihana, M.'
'Oleynikov, N.N.'
'Tret'yakov, Yu.D.'

_publ_section_title
;
 Structural disorder and superconductivity suppression in Nd Ba2 Cu3 Oz (z
 = 7)
;
_journal_name_full 'Physica C (Amsterdam)'
_journal_page_first 16
_journal_page_last 32
_journal_volume 340
_journal_year 2000
_chemical_formula_sum 'Ba2 Cu3 Nd O6.92'
_chemical_name_systematic 'Nd Ba2 Cu3 O6.92'
_space_group_IT_number 47
_symmetry_space_group_name_Hall '-P 2 2'
_symmetry_space_group_name_H-M 'P m m m'
_cell_angle_alpha 90
_cell_angle_beta 90
_cell_angle_gamma 90
_cell_formula_units_Z 1
_cell_length_a 3.8683
_cell_length_b 3.9191
_cell_length_c 11.7509
_cell_volume 178.147
_citation_journal_id_ASTM PHYCE6
_cod_data_source_file Petrykin_PHYCE6_2000_445.cif
_cod_data_source_block Ba2Cu3Nd1O6.92
_cod_original_cell_volume 178.1466
_cod_original_formula_sum 'Ba2 Cu3 Nd1 O6.92'
_cod_database_code 1526247

loop_
_symmetry_equiv_pos_as_xyz
x,y,z
-x,-y,z
x,-y,-z
-x,y,-z
-x,-y,-z
x,y,-z
-x,y,z
x,-y,z

loop_
_atom_site_label
_atom_site_type_symbol
_atom_site_fract_x
_atom_site_fract_y
_atom_site_fract_z
_atom_site_occupancy
_atom_site_U_iso_or_equiv
Cu1 Cu+2 0 0 0 1 0.0
O5 O-2 0.5 0 0 0.02 0.0
O3 O-2 0.5 0 0.37 1 0.0
Ba1 Ba+2 0.5 0.5 0.1821 1 0.0
Nd1 Nd+3 0.5 0.5 0.5 1 0.0
O1 O-2 0 0.5 0 0.9 0.0
O2 O-2 0 0.5 0.37 1 0.0
Cu2 Cu+2 0 0 0.3511 1 0.0
O4 O-2 0 0 0.158 1 0.0
